data_4323799
loop_
_publ_author_name
'Maurits D. Janssen'
'Mathias Herres'
'Laszl\'o Zsolnai'
'Anthony L. Spek'
'David M. Grove'
'Heinrich Lang'
'Gerard van Koten'

_publ_section_title
;
 Monomeric Bis(\h2-alkyne)copper(I) and -silver(I) Halides, Pseudohalides,
 and Arenethiolates
;
_journal_name_full 'Inorganic Chemistry'
_journal_page_first 2476
_journal_page_last 2483
_journal_paper_doi 10.1021/ic950710j
_journal_volume 35
_journal_year 1996
_chemical_formula_sum 'C27 H44 Cu F3 O3 S Si4 Ti'
_chemical_formula_weight 729.46
_chemical_name_systematic
;
 ?
;
_space_group_IT_number 14
_symmetry_cell_setting monoclinic
_symmetry_space_group_name_Hall '-P 2ybc'
_symmetry_space_group_name_H-M 'P 1 21/c 1'
_cell_angle_alpha 90
_cell_angle_beta 133.623(6)
_cell_angle_gamma 90
_cell_formula_units_Z 4
_cell_length_a 12.8547(7)
_cell_length_b 21.3398(18)
_cell_length_c 18.2787(10)
_cell_volume 3629.7(6)
_computing_publication_material 'PLATON (Spek, 1990)'
_diffrn_radiation_type 'Mo K\a'
_diffrn_radiation_wavelength 0.71073
_diffrn_reflns_av_R_equivalents 0.0000
_diffrn_reflns_av_sigmaI/netI 0.0000
_diffrn_reflns_limit_h_max 0
_diffrn_reflns_limit_h_min 0
_diffrn_reflns_limit_k_max 0
_diffrn_reflns_limit_k_min 0
_diffrn_reflns_limit_l_max 0
_diffrn_reflns_limit_l_min 0
_diffrn_reflns_number 0
_diffrn_reflns_reduction_process
;
 ?
;
_diffrn_reflns_theta_max 0.00
_diffrn_reflns_theta_min 0.00
_exptl_absorpt_coefficient_mu 1.04
_exptl_crystal_density_diffrn 1.335
_exptl_crystal_F_000 1520
_refine_diff_density_max 0.000
_refine_diff_density_min 0.000
_refine_ls_abs_structure_details
;
 ?
;
_refine_ls_goodness_of_fit_all 0.000
_refine_ls_number_parameters 0
_refine_ls_number_reflns 0
_refine_ls_R_factor_all 0.0000
_refine_ls_R_factor_obs 0.0000
_refine_ls_shift/esd_max 0.000
_refine_ls_shift/esd_mean 0.000
_refine_ls_wR_factor_all 0.0000
_refine_ls_wR_factor_obs 0.0000
_reflns_number_observed 0
_reflns_number_total 0
_cod_data_source_file ic950710j_1.cif
_cod_data_source_block s726b
_cod_original_sg_symbol_H-M 'P 21/c'
_cod_original_formula_sum ' C27 H44 Cu F3 O3 S Si4 Ti'
_cod_database_code 4323799

loop_
_symmetry_equiv_pos_as_xyz
x,y,z
-x,1/2+y,1/2-z
-x,-y,-z
x,1/2-y,1/2+z

loop_
_atom_site_aniso_label
_atom_site_aniso_U_11
_atom_site_aniso_U_22
_atom_site_aniso_U_33
_atom_site_aniso_U_23
_atom_site_aniso_U_13
_atom_site_aniso_U_12
Cu1 0.0230(2) 0.0278(2) 0.0256(2) -0.0044(2) 0.0152(2) -0.0016(2)
Ti1 0.0287(4) 0.0286(3) 0.0394(4) -0.0116(3) 0.0249(4) -0.0053(3)
S1 0.0544(7) 0.0326(4) 0.0526(7) -0.0057(5) 0.0430(6) -0.0034(4)
Si1 0.0636(9) 0.0301(5) 0.0291(7) 0.0016(5) 0.0291(7) 0.0007(5)
Si2 0.0758(10) 0.0488(6) 0.0522(8) -0.0185(6) 0.0549(8) -0.0271(6)
Si3 0.0725(10) 0.0476(6) 0.0759(10) 0.0224(6) 0.0646(9) 0.0175(6)
Si4 0.0354(8) 0.1067(12) 0.0383(8) -0.0289(8) 0.0143(7) -0.0164(8)
F1 0.245(5) 0.0575(19) 0.149(4) -0.063(2) 0.134(4) -0.070(3)
F2 0.242(5) 0.135(3) 0.050(2) -0.039(2) 0.072(3) -0.098(3)
F3 0.077(3) 0.139(3) 0.132(4) -0.016(3) 0.052(3) -0.064(2)
O1 0.0445(17) 0.0315(12) 0.0447(18) -0.0094(12) 0.0281(16) -0.0070(12)
O2 0.122(4) 0.082(2) 0.186(5) -0.001(3) 0.138(4) 0.011(2)
O3 0.112(3) 0.0576(19) 0.063(2) 0.0145(17) 0.062(2) 0.0062(19)
C1 0.030(2) 0.0332(17) 0.020(2) -0.0075(15) 0.0124(18) 0.0032(15)
C2 0.031(2) 0.0315(18) 0.022(2) -0.0031(15) 0.0128(18) 0.0042(15)
C3 0.068(3) 0.054(2) 0.042(3) -0.008(2) 0.041(3) -0.015(2)
C4 0.106(5) 0.049(3) 0.048(3) 0.014(2) 0.035(4) 0.021(3)
C5 0.089(4) 0.056(3) 0.045(3) -0.012(2) 0.050(3) -0.017(3)
C6 0.027(2) 0.0274(16) 0.038(2) 0.0009(15) 0.0241(19) 0.0002(15)
C7 0.030(2) 0.0277(16) 0.038(2) 0.0010(16) 0.024(2) -0.0022(15)
C8 0.086(4) 0.067(3) 0.062(3) -0.007(3) 0.060(3) -0.026(3)
C9 0.096(4) 0.106(4) 0.043(3) -0.028(3) 0.045(3) -0.066(4)
C10 0.210(8) 0.043(3) 0.182(7) -0.018(3) 0.185(7) -0.010(3)
C11 0.115(5) 0.057(3) 0.077(4) -0.027(3) 0.067(4) -0.049(3)
C12 0.047(3) 0.0318(18) 0.065(3) 0.0074(19) 0.049(3) 0.0098(17)
C13 0.055(3) 0.0279(18) 0.084(4) -0.009(2) 0.056(3) -0.0011(18)
C14 0.061(3) 0.039(2) 0.057(3) -0.009(2) 0.047(3) 0.007(2)
C15 0.052(3) 0.0376(19) 0.057(3) 0.0042(19) 0.047(3) 0.0102(18)
C16 0.037(2) 0.0347(17) 0.047(3) 0.0040(17) 0.035(2) 0.0069(16)
C17 0.152(6) 0.068(3) 0.115(5) 0.049(3) 0.116(5) 0.052(4)
C18 0.091(4) 0.063(3) 0.092(4) 0.005(3) 0.081(4) -0.007(3)
C19 0.054(3) 0.080(3) 0.058(3) 0.031(3) 0.038(3) 0.018(3)
C20 0.026(2) 0.061(3) 0.049(3) -0.030(2) 0.021(2) -0.0140(19)
C21 0.043(3) 0.056(3) 0.067(3) -0.045(2) 0.038(3) -0.028(2)
C22 0.043(3) 0.050(2) 0.076(4) -0.021(2) 0.043(3) -0.022(2)
C23 0.028(2) 0.065(3) 0.059(3) -0.031(2) 0.031(2) -0.017(2)
C24 0.020(2) 0.052(2) 0.044(3) -0.022(2) 0.016(2) -0.0059(17)
C25 0.041(3) 0.181(6) 0.051(4) -0.060(4) 0.026(3) -0.035(4)
C26 0.058(4) 0.165(6) 0.048(3) -0.020(4) 0.035(3) -0.020(4)
C27 0.066(4) 0.125(5) 0.046(4) -0.004(4) 0.009(3) 0.001(4)

loop_
_atom_site_label
_atom_site_thermal_displace_type
_atom_site_fract_x
_atom_site_fract_y
_atom_site_fract_z
_atom_site_occupancy
_atom_site_U_iso_or_equiv
Cu1 Uani 0.18636(5) 0.44767(2) 0.42995(3) 1.000 0.0268(1)
Ti1 Uani 0.08234(7) 0.31857(3) 0.34481(5) 1.000 0.0310(2)
S1 Uani 0.21105(12) 0.59748(4) 0.47733(8) 1.000 0.0412(4)
Si1 Uani 0.19360(14) 0.51447(4) 0.24835(9) 1.000 0.0435(4)
Si2 Uani 0.27579(15) 0.43014(5) 0.66661(10) 1.000 0.0495(5)
Si3 Uani 0.36155(15) 0.21818(5) 0.58330(11) 1.000 0.0536(5)
Si4 Uani -0.23748(15) 0.35455(8) 0.06484(11) 1.000 0.0699(5)
F1 Uani 0.3652(5) 0.69004(14) 0.5973(3) 1.000 0.152(2)
F2 Uani 0.4237(5) 0.60227(19) 0.6709(3) 1.000 0.168(2)
F3 Uani 0.4794(4) 0.62253(18) 0.5890(3) 1.000 0.1336(19)
O1 Uani 0.2511(3) 0.53233(10) 0.4887(2) 1.000 0.0426(9)
O2 Uani 0.1178(5) 0.60897(16) 0.4918(4) 1.000 0.102(2)
O3 Uani 0.1828(4) 0.62910(14) 0.3979(3) 1.000 0.0761(14)
C1 Uani 0.1042(4) 0.40397(15) 0.2984(3) 1.000 0.0320(11)
C2 Uani 0.1407(4) 0.45572(15) 0.2925(3) 1.000 0.0330(11)
C3 Uani 0.3734(5) 0.54561(19) 0.3578(3) 1.000 0.0520(16)
C4 Uani 0.0580(6) 0.5775(2) 0.1771(4) 1.000 0.084(2)
C5 Uani 0.1939(6) 0.47088(19) 0.1601(4) 1.000 0.0600(19)
C6 Uani 0.1753(4) 0.36373(14) 0.4808(3) 1.000 0.0293(11)
C7 Uani 0.2197(4) 0.40117(14) 0.5487(3) 1.000 0.0314(11)
C8 Uani 0.2469(6) 0.3628(2) 0.7152(4) 1.000 0.0638(19)
C9 Uani 0.4674(6) 0.4531(3) 0.7562(4) 1.000 0.084(2)
C10 Uani 0.1622(8) 0.4962(2) 0.6424(5) 1.000 0.101(4)
C11 Uani 0.3804(7) 0.6294(2) 0.5915(5) 1.000 0.082(2)
C12 Uani 0.2802(4) 0.24736(16) 0.4573(3) 1.000 0.0388(15)
C13 Uani 0.1704(5) 0.21768(16) 0.3625(4) 1.000 0.0486(18)
C14 Uani 0.1512(5) 0.24846(17) 0.2865(3) 1.000 0.0468(16)
C15 Uani 0.2501(4) 0.29750(16) 0.3321(3) 1.000 0.0406(15)
C16 Uani 0.3274(4) 0.29802(15) 0.4353(3) 1.000 0.0343(13)
C17 Uani 0.4346(8) 0.1391(2) 0.5972(5) 1.000 0.091(3)
C18 Uani 0.2220(6) 0.2098(2) 0.5880(4) 1.000 0.066(2)
C19 Uani 0.5076(5) 0.2727(2) 0.6820(4) 1.000 0.0646(17)
C20 Uani -0.1647(4) 0.32621(19) 0.1890(3) 1.000 0.0496(16)
C21 Uani -0.1361(5) 0.26369(19) 0.2246(3) 1.000 0.0553(17)
C22 Uani -0.0994(5) 0.26213(19) 0.3171(4) 1.000 0.0546(18)
C23 Uani -0.1071(4) 0.32370(19) 0.3399(4) 1.000 0.0498(16)
C24 Uani -0.1445(4) 0.36221(19) 0.2636(3) 1.000 0.0440(14)
C25 Uani -0.4176(5) 0.3179(3) -0.0327(4) 1.000 0.096(3)
C26 Uani -0.1232(6) 0.3302(3) 0.0428(4) 1.000 0.092(3)
C27 Uani -0.2576(7) 0.4412(3) 0.0621(4) 1.000 0.105(3)
H31 Uiso 0.3972(5) 0.57633(19) 0.3314(3) 1.000 0.092(4)
H32 Uiso 0.3684(5) 0.56662(19) 0.4030(3) 1.000 0.092(4)
H33 Uiso 0.4477(5) 0.51308(19) 0.3953(3) 1.000 0.092(4)
H41 Uiso 0.0645(6) 0.5983(2) 0.2279(4) 1.000 0.092(4)
H42 Uiso 0.0816(6) 0.6075(2) 0.1498(4) 1.000 0.092(4)
H43 Uiso -0.0399(6) 0.5618(2) 0.1223(4) 1.000 0.092(4)
H51 Uiso 0.2180(6) 0.49645(19) 0.1290(4) 1.000 0.092(4)
H52 Uiso 0.2606(6) 0.43545(19) 0.1957(4) 1.000 0.092(4)
H53 Uiso 0.0954(6) 0.45515(19) 0.1075(4) 1.000 0.092(4)
H81 Uiso 0.2757(6) 0.3751(2) 0.7787(4) 1.000 0.092(4)
H82 Uiso 0.1443(6) 0.3525(2) 0.6650(4) 1.000 0.092(4)
H83 Uiso 0.3025(6) 0.3260(2) 0.7269(4) 1.000 0.092(4)
H91 Uiso 0.4988(6) 0.4690(3) 0.8191(4) 1.000 0.092(4)
H92 Uiso 0.5212(6) 0.4149(3) 0.7704(4) 1.000 0.092(4)
H93 Uiso 0.4852(6) 0.4849(3) 0.7272(4) 1.000 0.092(4)
H101 Uiso 0.1700(8) 0.5343(2) 0.6165(5) 1.000 0.092(4)
H102 Uiso 0.0650(8) 0.4789(2) 0.5907(5) 1.000 0.092(4)
H103 Uiso 0.1812(8) 0.5064(2) 0.7030(5) 1.000 0.092(4)
H131 Uiso 0.1158(5) 0.18087(16) 0.3520(4) 1.000 0.043(4)
H141 Uiso 0.0813(5) 0.23767(17) 0.2145(3) 1.000 0.043(4)
H151 Uiso 0.2633(4) 0.32670(16) 0.2977(3) 1.000 0.043(4)
H161 Uiso 0.4022(4) 0.32836(15) 0.4846(3) 1.000 0.043(4)
H171 Uiso 0.4693(8) 0.1179(2) 0.6582(5) 1.000 0.097(4)
H172 Uiso 0.3592(8) 0.1137(2) 0.5377(5) 1.000 0.097(4)
H173 Uiso 0.5145(8) 0.1445(2) 0.6016(5) 1.000 0.097(4)
H181 Uiso 0.1749(6) 0.2502(2) 0.5738(4) 1.000 0.097(4)
H182 Uiso 0.1493(6) 0.1781(2) 0.5409(4) 1.000 0.097(4)
H183 Uiso 0.2742(6) 0.1970(2) 0.6575(4) 1.000 0.097(4)
H191 Uiso 0.5589(5) 0.2588(2) 0.7508(4) 1.000 0.097(4)
H192 Uiso 0.5741(5) 0.2735(2) 0.6727(4) 1.000 0.097(4)
H193 Uiso 0.4687(5) 0.3148(2) 0.6712(4) 1.000 0.097(4)
H211 Uiso -0.1413(5) 0.22705(19) 0.1899(3) 1.000 0.043(4)
H221 Uiso -0.0730(5) 0.22487(19) 0.3582(4) 1.000 0.043(4)
H231 Uiso -0.0896(4) 0.33718(19) 0.3989(4) 1.000 0.043(4)
H241 Uiso -0.1555(4) 0.40781(19) 0.2613(3) 1.000 0.043(4)
H251 Uiso -0.4569(5) 0.3203(3) -0.1014(4) 1.000 0.097(4)
H252 Uiso -0.4176(5) 0.2742(3) -0.0163(4) 1.000 0.097(4)
H253 Uiso -0.4769(5) 0.3431(3) -0.0284(4) 1.000 0.097(4)
H261 Uiso -0.0277(6) 0.3491(3) 0.0938(4) 1.000 0.097(4)
H262 Uiso -0.1138(6) 0.2845(3) 0.0443(4) 1.000 0.097(4)
H263 Uiso -0.1702(6) 0.3459(3) -0.0242(4) 1.000 0.097(4)
H271 Uiso -0.2859(7) 0.4542(3) -0.0010(4) 1.000 0.097(4)
H272 Uiso -0.3390(7) 0.4464(3) 0.0560(4) 1.000 0.097(4)
H273 Uiso -0.1770(7) 0.4671(3) 0.1179(4) 1.000 0.097(4)

loop_
_atom_type_symbol
_atom_type_description
_atom_type_scat_dispersion_real
_atom_type_scat_dispersion_imag
_atom_type_scat_source
Ti Ti 0.2776 0.4457 'International Tables Vol C Tables 4.2.6.8 and 6.1.1.4'
Si Si 0.0817 0.0704 'International Tables Vol C Tables 4.2.6.8 and 6.1.1.4'
S S 0.1246 0.1234 'International Tables Vol C Tables 4.2.6.8 and 6.1.1.4'
O O 0.0106 0.0060 'International Tables Vol C Tables 4.2.6.8 and 6.1.1.4'
F F 0.0171 0.0103 'International Tables Vol C Tables 4.2.6.8 and 6.1.1.4'
Cu Cu 0.3201 1.2651 'International Tables Vol C Tables 4.2.6.8 and 6.1.1.4'
H H 0.0000 0.0000 'International Tables Vol C Tables 4.2.6.8 and 6.1.1.4'
C C 0.0033 0.0016 'International Tables Vol C Tables 4.2.6.8 and 6.1.1.4'

loop_
_geom_angle_atom_site_label_1
_geom_angle_atom_site_label_2
_geom_angle_atom_site_label_3
_geom_angle
_geom_angle_site_symmetry_1
_geom_angle_site_symmetry_2
_geom_angle_site_symmetry_3
_geom_angle_publ_flag
Ti1 Cu1 O1 177.39(14) . . . yes
Ti1 Cu1 C1 44.88(11) . . . yes
Ti1 Cu1 C2 78.60(9) . . . yes
Ti1 Cu1 C6 44.81(11) . . . yes
Ti1 Cu1 C7 78.79(9) . . . yes
O1 Cu1 C1 137.20(15) . . . yes
O1 Cu1 C2 103.60(13) . . . yes
O1 Cu1 C6 133.16(15) . . . yes
O1 Cu1 C7 99.12(13) . . . yes
C1 Cu1 C2 33.89(15) . . . yes
C1 Cu1 C6 89.64(16) . . . yes
C1 Cu1 C7 123.67(14) . . . yes
C2 Cu1 C6 123.01(15) . . . yes
C2 Cu1 C7 156.92(13) . . . yes
C6 Cu1 C7 34.06(14) . . . yes
Cu1 Ti1 C1 43.69(11) . . . yes
Cu1 Ti1 C6 43.77(10) . . . yes
Cu1 Ti1 C12 107.93(10) . . . yes
Cu1 Ti1 C13 140.67(16) . . . yes
Cu1 Ti1 C14 130.82(15) . . . yes
Cu1 Ti1 C15 96.64(9) . . . yes
Cu1 Ti1 C16 84.59(8) . . . yes
Cu1 Ti1 C20 107.83(10) . . . yes
Cu1 Ti1 C21 139.45(13) . . . yes
Cu1 Ti1 C22 127.26(14) . . . yes
Cu1 Ti1 C23 93.20(11) . . . yes
Cu1 Ti1 C24 83.04(10) . . . yes
C1 Ti1 C6 87.41(16) . . . yes
C1 Ti1 C12 122.3(2) . . . yes
C1 Ti1 C13 131.5(2) . . . yes
C1 Ti1 C14 99.9(2) . . . yes
C1 Ti1 C15 75.01(19) . . . yes
C1 Ti1 C16 87.65(19) . . . yes
C1 Ti1 C20 84.16(17) . . . yes
C1 Ti1 C21 117.22(16) . . . yes
C1 Ti1 C22 138.1(2) . . . yes
C1 Ti1 C23 111.25(19) . . . yes
C1 Ti1 C24 81.7(2) . . . yes
C6 Ti1 C12 82.87(16) . . . yes
C6 Ti1 C13 115.45(17) . . . yes
C6 Ti1 C14 138.26(19) . . . yes
C6 Ti1 C15 112.9(2) . . . yes
C6 Ti1 C16 82.12(19) . . . yes
C6 Ti1 C20 125.4(2) . . . yes
C6 Ti1 C21 131.9(2) . . . yes
C6 Ti1 C22 99.1(2) . . . yes
C6 Ti1 C23 75.9(2) . . . yes
C6 Ti1 C24 90.60(18) . . . yes
C12 Ti1 C13 34.77(16) . . . yes
C12 Ti1 C14 58.38(15) . . . yes
C12 Ti1 C15 57.74(17) . . . yes
C12 Ti1 C16 34.68(16) . . . yes
C12 Ti1 C20 144.22(14) . . . yes
C12 Ti1 C21 111.06(15) . . . yes
C12 Ti1 C22 99.67(18) . . . yes
C12 Ti1 C23 120.85(18) . . . yes
C12 Ti1 C24 154.56(19) . . . yes
C13 Ti1 C14 34.67(19) . . . yes
C13 Ti1 C15 56.9(2) . . . yes
C13 Ti1 C16 56.92(19) . . . yes
C13 Ti1 C20 110.10(17) . . . yes
C13 Ti1 C21 79.9(2) . . . yes
C13 Ti1 C22 82.7(2) . . . yes
C13 Ti1 C23 115.6(2) . . . yes
C13 Ti1 C24 135.7(2) . . . yes
C14 Ti1 C15 34.49(17) . . . yes
C14 Ti1 C16 57.49(16) . . . yes
C14 Ti1 C20 96.31(17) . . . yes
C14 Ti1 C21 80.8(2) . . . yes
C14 Ti1 C22 101.9(2) . . . yes
C14 Ti1 C23 135.48(18) . . . yes
C14 Ti1 C24 131.03(16) . . . yes
C15 Ti1 C16 34.31(15) . . . yes
C15 Ti1 C20 116.52(17) . . . yes
C15 Ti1 C21 113.19(19) . . . yes
C15 Ti1 C22 135.95(17) . . . yes
C15 Ti1 C23 169.93(15) . . . yes
C15 Ti1 C24 145.61(16) . . . yes
C16 Ti1 C20 150.69(18) . . . yes
C16 Ti1 C21 135.22(17) . . . yes
C16 Ti1 C22 134.21(16) . . . yes
C16 Ti1 C23 149.92(17) . . . yes
C16 Ti1 C24 167.40(13) . . . yes
C20 Ti1 C21 34.66(14) . . . yes
C20 Ti1 C22 58.26(18) . . . yes
C20 Ti1 C23 57.92(19) . . . yes
C20 Ti1 C24 34.79(16) . . . yes
C21 Ti1 C22 34.8(2) . . . yes
C21 Ti1 C23 57.2(2) . . . yes
C21 Ti1 C24 56.75(17) . . . yes
C22 Ti1 C23 34.50(17) . . . yes
C22 Ti1 C24 57.01(17) . . . yes
C23 Ti1 C24 34.03(17) . . . yes
O1 S1 O2 113.8(2) . . . yes
O1 S1 O3 115.0(2) . . . yes
O1 S1 C11 99.8(2) . . . yes
O2 S1 O3 117.5(3) . . . yes
O2 S1 C11 102.6(4) . . . yes
O3 S1 C11 105.0(3) . . . yes
C2 Si1 C3 109.4(2) . . . yes
C2 Si1 C4 110.4(3) . . . yes
C2 Si1 C5 105.0(2) . . . yes
C3 Si1 C4 111.7(2) . . . yes
C3 Si1 C5 111.7(3) . . . yes
C4 Si1 C5 108.5(3) . . . yes
C7 Si2 C8 104.7(2) . . . yes
C7 Si2 C9 109.4(3) . . . yes
C7 Si2 C10 111.6(3) . . . yes
C8 Si2 C9 111.4(3) . . . yes
C8 Si2 C10 108.6(4) . . . yes
C9 Si2 C10 111.0(3) . . . yes
C12 Si3 C17 105.8(3) . . . yes
C12 Si3 C18 110.6(3) . . . yes
C12 Si3 C19 108.7(2) . . . yes
C17 Si3 C18 108.5(4) . . . yes
C17 Si3 C19 111.0(3) . . . yes
C18 Si3 C19 112.0(3) . . . yes
C20 Si4 C25 106.2(3) . . . yes
C20 Si4 C26 111.6(3) . . . yes
C20 Si4 C27 107.4(2) . . . yes
C25 Si4 C26 108.9(3) . . . yes
C25 Si4 C27 109.5(3) . . . yes
C26 Si4 C27 113.0(4) . . . yes
Cu1 O1 S1 146.0(2) . . . yes
Cu1 C1 Ti1 91.43(18) . . . yes
Cu1 C1 C2 77.2(3) . . . yes
Ti1 C1 C2 166.7(3) . . . yes
Cu1 C2 Si1 132.3(2) . . . yes
Cu1 C2 C1 69.0(3) . . . yes
Si1 C2 C1 156.7(4) . . . yes
Cu1 C6 Ti1 91.42(18) . . . yes
Cu1 C6 C7 76.4(2) . . . yes
Ti1 C6 C7 166.9(3) . . . yes
Cu1 C7 Si2 132.20(17) . . . yes
Cu1 C7 C6 69.6(3) . . . yes
Si2 C7 C6 158.0(4) . . . yes
S1 C11 F1 109.4(5) . . . yes
S1 C11 F2 111.9(6) . . . yes
S1 C11 F3 109.9(5) . . . yes
F1 C11 F2 108.9(6) . . . yes
F1 C11 F3 108.2(7) . . . yes
F2 C11 F3 108.4(7) . . . yes
Ti1 C12 Si3 129.0(3) . . . yes
Ti1 C12 C13 70.4(3) . . . yes
Ti1 C12 C16 71.6(3) . . . yes
Si3 C12 C13 126.7(4) . . . yes
Si3 C12 C16 128.1(3) . . . yes
C13 C12 C16 104.6(4) . . . no
Ti1 C13 C12 74.8(2) . . . yes
Ti1 C13 C14 72.2(3) . . . yes
C12 C13 C14 110.4(5) . . . no
Ti1 C14 C13 73.1(3) . . . yes
Ti1 C14 C15 73.9(3) . . . yes
C13 C14 C15 107.2(4) . . . no
Ti1 C15 C14 71.6(4) . . . yes
Ti1 C15 C16 73.4(4) . . . yes
C14 C15 C16 108.6(4) . . . no
Ti1 C16 C12 73.7(3) . . . yes
Ti1 C16 C15 72.3(3) . . . yes
C12 C16 C15 109.2(4) . . . no
Ti1 C20 Si4 127.6(3) . . . yes
Ti1 C20 C21 71.3(3) . . . yes
Ti1 C20 C24 71.5(3) . . . yes
Si4 C20 C21 128.2(3) . . . yes
Si4 C20 C24 126.8(3) . . . yes
C21 C20 C24 104.5(4) . . . no
Ti1 C21 C20 74.1(3) . . . yes
Ti1 C21 C22 72.3(3) . . . yes
C20 C21 C22 109.8(4) . . . no
Ti1 C22 C21 72.9(4) . . . yes
Ti1 C22 C23 73.7(4) . . . yes
C21 C22 C23 107.5(4) . . . no
Ti1 C23 C22 71.8(4) . . . yes
Ti1 C23 C24 72.6(4) . . . yes
C22 C23 C24 107.6(5) . . . no
Ti1 C24 C20 73.7(3) . . . yes
Ti1 C24 C23 73.4(4) . . . yes
C20 C24 C23 110.5(4) . . . no
Si1 C3 H31 106.9(4) . . . no
Si1 C3 H32 108.5(6) . . . no
Si1 C3 H33 113.0(4) . . . no
H31 C3 H32 109.5(6) . . . no
H31 C3 H33 109.5(9) . . . no
H32 C3 H33 109.5(6) . . . no
Si1 C4 H41 103.9(5) . . . no
Si1 C4 H42 111.2(8) . . . no
Si1 C4 H43 113.2(4) . . . no
H41 C4 H42 109.4(6) . . . no
H41 C4 H43 109.5(11) . . . no
H42 C4 H43 109.5(7) . . . no
Si1 C5 H51 114.5(4) . . . no
Si1 C5 H52 109.5(6) . . . no
Si1 C5 H53 104.3(8) . . . no
H51 C5 H52 109.4(11) . . . no
H51 C5 H53 109.5(7) . . . no
H52 C5 H53 109.5(6) . . . no
Si2 C8 H81 108.8(5) . . . no
Si2 C8 H82 108.1(5) . . . no
Si2 C8 H83 111.6(8) . . . no
H81 C8 H82 109.5(11) . . . no
H81 C8 H83 109.5(7) . . . no
H82 C8 H83 109.4(7) . . . no
Si2 C9 H91 110.5(9) . . . no
Si2 C9 H92 106.2(6) . . . no
Si2 C9 H93 111.7(6) . . . no
H91 C9 H92 109.4(7) . . . no
H91 C9 H93 109.5(8) . . . no
H92 C9 H93 109.5(11) . . . no
Si2 C10 H101 114.9(11) . . . no
Si2 C10 H102 102.4(6) . . . no
Si2 C10 H103 111.0(6) . . . no
H101 C10 H102 109.5(9) . . . no
H101 C10 H103 109.4(7) . . . no
H102 C10 H103 109.3(14) . . . no
Ti1 C13 H131 119.7(7) . . . no
C12 C13 H131 124.8(6) . . . no
C14 C13 H131 124.8(6) . . . no
Ti1 C14 H141 118.6(6) . . . no
C13 C14 H141 126.5(6) . . . no
C15 C14 H141 126.3(6) . . . no
Ti1 C15 H151 121.0(5) . . . no
C14 C15 H151 125.7(5) . . . no
C16 C15 H151 125.7(5) . . . no
Ti1 C16 H161 120.4(5) . . . no
C12 C16 H161 125.4(5) . . . no
C15 C16 H161 125.3(5) . . . no
Si3 C17 H171 111.4(8) . . . no
Si3 C17 H172 109.3(8) . . . no
Si3 C17 H173 107.8(5) . . . no
H171 C17 H172 109.4(9) . . . no
H171 C17 H173 109.4(11) . . . no
H172 C17 H173 109.5(12) . . . no
Si3 C18 H181 110.0(7) . . . no
Si3 C18 H182 113.0(8) . . . no
Si3 C18 H183 105.4(8) . . . no
H181 C18 H182 109.5(9) . . . no
H181 C18 H183 109.5(8) . . . no
H182 C18 H183 109.3(7) . . . no
Si3 C19 H191 113.0(5) . . . no
Si3 C19 H192 105.1(5) . . . no
Si3 C19 H193 110.2(6) . . . no
H191 C19 H192 109.4(9) . . . no
H191 C19 H193 109.5(7) . . . no
H192 C19 H193 109.5(8) . . . no
Ti1 C21 H211 120.3(7) . . . no
C20 C21 H211 125.0(5) . . . no
C22 C21 H211 125.1(5) . . . no
Ti1 C22 H221 118.9(7) . . . no
C21 C22 H221 126.3(6) . . . no
C23 C22 H221 126.2(7) . . . no
Ti1 C23 H231 121.4(6) . . . no
C22 C23 H231 126.3(5) . . . no
C24 C23 H231 126.1(5) . . . no
Ti1 C24 H241 119.8(5) . . . no
C20 C24 H241 124.7(5) . . . no
C23 C24 H241 124.8(5) . . . no
Si4 C25 H251 114.0(7) . . . no
Si4 C25 H252 111.7(6) . . . no
Si4 C25 H253 102.4(6) . . . no
H251 C25 H252 109.5(8) . . . no
H251 C25 H253 109.4(8) . . . no
H252 C25 H253 109.5(10) . . . no
Si4 C26 H261 109.9(7) . . . no
Si4 C26 H262 112.0(8) . . . no
Si4 C26 H263 106.2(8) . . . no
H261 C26 H262 109.5(9) . . . no
H261 C26 H263 109.7(10) . . . no
H262 C26 H263 109.5(8) . . . no
Si4 C27 H271 104.2(6) . . . no
Si4 C27 H272 103.5(7) . . . no
Si4 C27 H273 120.3(7) . . . no
H271 C27 H272 109.5(9) . . . no
H271 C27 H273 109.4(10) . . . no
H272 C27 H273 109.5(10) . . . no

loop_
_geom_bond_atom_site_label_1
_geom_bond_atom_site_label_2
_geom_bond_distance
_geom_bond_site_symmetry_1
_geom_bond_site_symmetry_2
_geom_bond_publ_flag
Cu1 Ti1 2.9880(8) . . yes
Cu1 O1 1.969(2) . . yes
Cu1 C1 2.065(4) . . yes
Cu1 C2 2.157(5) . . yes
Cu1 C6 2.068(4) . . yes
Cu1 C7 2.144(5) . . yes
Ti1 C1 2.109(4) . . yes
Ti1 C6 2.106(4) . . yes
Ti1 C12 2.406(4) . . yes
Ti1 C13 2.349(5) . . yes
Ti1 C14 2.337(6) . . yes
Ti1 C15 2.366(6) . . yes
Ti1 C16 2.380(6) . . yes
Ti1 C20 2.396(5) . . yes
Ti1 C21 2.360(5) . . yes
Ti1 C22 2.352(7) . . yes
Ti1 C23 2.377(7) . . yes
Ti1 C24 2.367(6) . . yes
S1 O1 1.447(3) . . yes
S1 O2 1.416(8) . . yes
S1 O3 1.403(5) . . yes
S1 C11 1.814(7) . . yes
Si1 C2 1.855(5) . . yes
Si1 C3 1.845(5) . . yes
Si1 C4 1.847(6) . . yes
Si1 C5 1.864(7) . . yes
Si2 C7 1.845(5) . . yes
Si2 C8 1.857(6) . . yes
Si2 C9 1.850(8) . . yes
Si2 C10 1.850(8) . . yes
Si3 C12 1.861(4) . . yes
Si3 C17 1.861(6) . . yes
Si3 C18 1.863(9) . . yes
Si3 C19 1.860(6) . . yes
Si4 C20 1.861(5) . . yes
Si4 C25 1.859(7) . . yes
Si4 C26 1.846(9) . . yes
Si4 C27 1.863(7) . . yes
F1 C11 1.324(6) . . yes
F2 C11 1.279(8) . . yes
F3 C11 1.313(13) . . yes
C1 C2 1.233(6) . . no
C6 C7 1.236(5) . . no
C12 C13 1.422(6) . . no
C12 C16 1.427(7) . . no
C13 C14 1.396(8) . . no
C14 C15 1.394(7) . . no
C15 C16 1.400(6) . . no
C20 C21 1.417(6) . . no
C20 C24 1.424(7) . . no
C21 C22 1.408(8) . . no
C22 C23 1.402(6) . . no
C23 C24 1.388(7) . . no
C3 H31 0.980(8) . . no
C3 H32 0.980(8) . . no
C3 H33 0.980(7) . . no
C4 H41 0.979(9) . . no
C4 H42 0.980(10) . . no
C4 H43 0.980(10) . . no
C5 H51 0.980(10) . . no
C5 H52 0.980(8) . . no
C5 H53 0.980(10) . . no
C8 H81 0.980(9) . . no
C8 H82 0.980(11) . . no
C8 H83 0.981(9) . . no
C9 H91 0.980(9) . . no
C9 H92 0.981(10) . . no
C9 H93 0.980(11) . . no
C10 H101 0.980(10) . . no
C10 H102 0.980(13) . . no
C10 H103 0.980(12) . . no
C13 H131 0.980(8) . . no
C14 H141 0.980(6) . . no
C15 H151 0.980(7) . . no
C16 H161 0.980(6) . . no
C17 H171 0.980(10) . . no
C17 H172 0.981(9) . . no
C17 H173 0.980(17) . . no
C18 H181 0.980(8) . . no
C18 H182 0.981(8) . . no
C18 H183 0.981(8) . . no
C19 H191 0.980(8) . . no
C19 H192 0.980(11) . . no
C19 H193 0.980(7) . . no
C21 H211 0.980(7) . . no
C22 H221 0.980(7) . . no
C23 H231 0.981(8) . . no
C24 H241 0.980(6) . . no
C25 H251 0.979(8) . . no
C25 H252 0.980(9) . . no
C25 H253 0.979(11) . . no
C26 H261 0.980(10) . . no
C26 H262 0.981(9) . . no
C26 H263 0.978(8) . . no
C27 H271 0.980(9) . . no
C27 H272 0.979(15) . . no
C27 H273 0.980(9) . . no

loop_
_geom_torsion_atom_site_label_1
_geom_torsion_atom_site_label_2
_geom_torsion_atom_site_label_3
_geom_torsion_atom_site_label_4
_geom_torsion
_geom_torsion_site_symmetry_1
_geom_torsion_site_symmetry_2
_geom_torsion_site_symmetry_3
_geom_torsion_site_symmetry_4
_geom_torsion_publ_flag
C1 Cu1 Ti1 C6 176.5(3) . . . . no
C1 Cu1 Ti1 C12 118.3(3) . . . . no
C1 Cu1 Ti1 C13 103.6(4) . . . . no
C1 Cu1 Ti1 C14 54.9(3) . . . . no
C1 Cu1 Ti1 C15 60.1(2) . . . . no
C1 Cu1 Ti1 C16 92.3(3) . . . . no
C1 Cu1 Ti1 C20 -60.6(3) . . . . no
C1 Cu1 Ti1 C21 -78.2(3) . . . . no
C1 Cu1 Ti1 C22 -123.8(3) . . . . no
C1 Cu1 Ti1 C23 -117.8(3) . . . . no
C1 Cu1 Ti1 C24 -85.3(3) . . . . no
C2 Cu1 Ti1 C1 -3.9(3) . . . . no
C2 Cu1 Ti1 C6 172.6(3) . . . . no
C2 Cu1 Ti1 C12 114.3(2) . . . . no
C2 Cu1 Ti1 C13 99.7(3) . . . . no
C2 Cu1 Ti1 C14 51.0(2) . . . . no
C2 Cu1 Ti1 C15 56.15(18) . . . . no
C2 Cu1 Ti1 C16 88.33(19) . . . . no
C2 Cu1 Ti1 C20 -64.5(2) . . . . no
C2 Cu1 Ti1 C21 -82.1(3) . . . . no
C2 Cu1 Ti1 C22 -127.8(2) . . . . no
C2 Cu1 Ti1 C23 -121.8(2) . . . . no
C2 Cu1 Ti1 C24 -89.2(2) . . . . no
C6 Cu1 Ti1 C1 -176.5(3) . . . . no
C6 Cu1 Ti1 C12 -58.2(3) . . . . no
C6 Cu1 Ti1 C13 -72.9(4) . . . . no
C6 Cu1 Ti1 C14 -121.6(3) . . . . no
C6 Cu1 Ti1 C15 -116.4(3) . . . . no
C6 Cu1 Ti1 C16 -84.2(3) . . . . no
C6 Cu1 Ti1 C20 122.9(3) . . . . no
C6 Cu1 Ti1 C21 105.3(3) . . . . no
C6 Cu1 Ti1 C22 59.6(3) . . . . no
C6 Cu1 Ti1 C23 65.7(3) . . . . no
C6 Cu1 Ti1 C24 98.2(3) . . . . no
C7 Cu1 Ti1 C1 -179.2(3) . . . . no
C7 Cu1 Ti1 C6 -2.7(3) . . . . no
C7 Cu1 Ti1 C12 -61.0(2) . . . . no
C7 Cu1 Ti1 C13 -75.7(3) . . . . no
C7 Cu1 Ti1 C14 -124.3(2) . . . . no
C7 Cu1 Ti1 C15 -119.17(19) . . . . no
C7 Cu1 Ti1 C16 -87.0(2) . . . . no
C7 Cu1 Ti1 C20 120.2(2) . . . . no
C7 Cu1 Ti1 C21 102.6(3) . . . . no
C7 Cu1 Ti1 C22 56.9(2) . . . . no
C7 Cu1 Ti1 C23 62.9(2) . . . . no
C7 Cu1 Ti1 C24 95.5(2) . . . . no
C1 Cu1 O1 S1 60.6(6) . . . . no
C2 Cu1 O1 S1 65.8(5) . . . . no
C6 Cu1 O1 S1 -119.7(5) . . . . no
C7 Cu1 O1 S1 -118.3(5) . . . . no
Ti1 Cu1 C1 C2 -173.1(5) . . . . no
O1 Cu1 C1 Ti1 -177.72(18) . . . . no
O1 Cu1 C1 C2 9.2(5) . . . . no
C2 Cu1 C1 Ti1 173.1(5) . . . . no
C6 Cu1 C1 Ti1 2.5(2) . . . . no
C6 Cu1 C1 C2 -170.6(4) . . . . no
C7 Cu1 C1 Ti1 0.9(3) . . . . no
C7 Cu1 C1 C2 -172.2(4) . . . . no
Ti1 Cu1 C2 Si1 -163.9(4) . . . . no
Ti1 Cu1 C2 C1 5.0(3) . . . . no
O1 Cu1 C2 Si1 17.5(4) . . . . no
O1 Cu1 C2 C1 -173.6(4) . . . . no
C1 Cu1 C2 Si1 -168.9(6) . . . . no
C6 Cu1 C2 Si1 -157.7(3) . . . . no
C6 Cu1 C2 C1 11.2(5) . . . . no
C7 Cu1 C2 Si1 -152.1(4) . . . . no
C7 Cu1 C2 C1 16.8(8) . . . . no
Ti1 Cu1 C6 C7 -175.2(5) . . . . no
O1 Cu1 C6 Ti1 177.71(18) . . . . no
O1 Cu1 C6 C7 2.5(5) . . . . no
C1 Cu1 C6 Ti1 -2.5(2) . . . . no
C1 Cu1 C6 C7 -177.7(4) . . . . no
C2 Cu1 C6 Ti1 -8.7(3) . . . . no
C2 Cu1 C6 C7 176.1(4) . . . . no
C7 Cu1 C6 Ti1 175.2(5) . . . . no
Ti1 Cu1 C7 Si2 -173.4(4) . . . . no
Ti1 Cu1 C7 C6 3.4(4) . . . . no
O1 Cu1 C7 Si2 5.0(4) . . . . no
O1 Cu1 C7 C6 -178.2(4) . . . . no
C1 Cu1 C7 Si2 -174.1(4) . . . . no
C1 Cu1 C7 C6 2.8(5) . . . . no
C2 Cu1 C7 Si2 174.8(4) . . . . no
C2 Cu1 C7 C6 -8.3(8) . . . . no
C6 Cu1 C7 Si2 -176.9(7) . . . . no
C6 Ti1 C1 Cu1 -2.4(2) . . . . no
C12 Ti1 C1 Cu1 -82.3(2) . . . . no
C13 Ti1 C1 Cu1 -124.7(2) . . . . no
C14 Ti1 C1 Cu1 -141.04(19) . . . . no
C15 Ti1 C1 Cu1 -117.0(2) . . . . no
C16 Ti1 C1 Cu1 -84.6(2) . . . . no
C20 Ti1 C1 Cu1 123.5(2) . . . . no
C21 Ti1 C1 Cu1 134.3(2) . . . . no
C22 Ti1 C1 Cu1 98.4(3) . . . . no
C23 Ti1 C1 Cu1 71.3(2) . . . . no
C24 Ti1 C1 Cu1 88.6(2) . . . . no
C1 Ti1 C6 Cu1 2.4(2) . . . . no
C12 Ti1 C6 Cu1 125.4(2) . . . . no
C13 Ti1 C6 Cu1 137.9(2) . . . . no
C14 Ti1 C6 Cu1 104.4(2) . . . . no
C15 Ti1 C6 Cu1 74.9(2) . . . . no
C16 Ti1 C6 Cu1 90.4(2) . . . . no
C20 Ti1 C6 Cu1 -78.5(3) . . . . no
C21 Ti1 C6 Cu1 -122.6(2) . . . . no
C22 Ti1 C6 Cu1 -135.9(2) . . . . no
C23 Ti1 C6 Cu1 -110.3(2) . . . . no
C24 Ti1 C6 Cu1 -79.3(2) . . . . no
Cu1 Ti1 C12 Si3 74.5(3) . . . . no
Cu1 Ti1 C12 C13 -163.6(4) . . . . no
Cu1 Ti1 C12 C16 -50.1(3) . . . . no
C1 Ti1 C12 Si3 120.6(3) . . . . no
C1 Ti1 C12 C13 -117.6(4) . . . . no
C1 Ti1 C12 C16 -4.1(3) . . . . no
C6 Ti1 C12 Si3 38.2(3) . . . . no
C6 Ti1 C12 C13 160.0(4) . . . . no
C6 Ti1 C12 C16 -86.4(3) . . . . no
C13 Ti1 C12 Si3 -121.8(5) . . . . no
C13 Ti1 C12 C16 113.6(5) . . . . no
C14 Ti1 C12 Si3 -158.0(4) . . . . no
C14 Ti1 C12 C13 -36.2(4) . . . . no
C14 Ti1 C12 C16 77.3(3) . . . . no
C15 Ti1 C12 Si3 161.1(3) . . . . no
C15 Ti1 C12 C13 -77.1(4) . . . . no
C15 Ti1 C12 C16 36.4(2) . . . . no
C16 Ti1 C12 Si3 124.6(4) . . . . no
C16 Ti1 C12 C13 -113.6(5) . . . . no
C20 Ti1 C12 Si3 -107.4(3) . . . . no
C20 Ti1 C12 C13 14.4(6) . . . . no
C20 Ti1 C12 C16 128.0(3) . . . . no
C21 Ti1 C12 Si3 -94.1(3) . . . . no
C21 Ti1 C12 C13 27.7(4) . . . . no
C21 Ti1 C12 C16 141.3(3) . . . . no
C22 Ti1 C12 Si3 -59.9(3) . . . . no
C22 Ti1 C12 C13 61.9(4) . . . . no
C22 Ti1 C12 C16 175.4(3) . . . . no
C23 Ti1 C12 Si3 -30.6(3) . . . . no
C23 Ti1 C12 C13 91.2(4) . . . . no
C23 Ti1 C12 C16 -155.3(2) . . . . no
C24 Ti1 C12 Si3 -38.0(5) . . . . no
C24 Ti1 C12 C13 83.8(5) . . . . no
C24 Ti1 C12 C16 -162.7(3) . . . . no
Cu1 Ti1 C13 C12 25.0(5) . . . . no
Cu1 Ti1 C13 C14 -92.8(3) . . . . no
C1 Ti1 C13 C12 88.6(4) . . . . no
C1 Ti1 C13 C14 -29.2(4) . . . . no
C6 Ti1 C13 C12 -22.1(5) . . . . no
C6 Ti1 C13 C14 -139.9(3) . . . . no
C12 Ti1 C13 C14 -117.8(6) . . . . no
C14 Ti1 C13 C12 117.8(6) . . . . no
C15 Ti1 C13 C12 79.7(4) . . . . no
C15 Ti1 C13 C14 -38.1(3) . . . . no
C16 Ti1 C13 C12 38.5(3) . . . . no
C16 Ti1 C13 C14 -79.3(4) . . . . no
C20 Ti1 C13 C12 -171.1(4) . . . . no
C20 Ti1 C13 C14 71.1(4) . . . . no
C21 Ti1 C13 C12 -153.8(4) . . . . no
C21 Ti1 C13 C14 88.4(4) . . . . no
C22 Ti1 C13 C12 -118.8(4) . . . . no
C22 Ti1 C13 C14 123.4(4) . . . . no
C23 Ti1 C13 C12 -107.9(4) . . . . no
C23 Ti1 C13 C14 134.3(3) . . . . no
C24 Ti1 C13 C12 -142.3(3) . . . . no
C24 Ti1 C13 C14 99.9(4) . . . . no
Cu1 Ti1 C14 C13 123.2(3) . . . . no
Cu1 Ti1 C14 C15 9.1(3) . . . . no
C1 Ti1 C14 C13 158.2(4) . . . . no
C1 Ti1 C14 C15 44.1(3) . . . . no
C6 Ti1 C14 C13 60.9(5) . . . . no
C6 Ti1 C14 C15 -53.2(4) . . . . no
C12 Ti1 C14 C13 36.3(3) . . . . no
C12 Ti1 C14 C15 -77.8(3) . . . . no
C13 Ti1 C14 C15 -114.2(4) . . . . no
C15 Ti1 C14 C13 114.2(4) . . . . no
C16 Ti1 C14 C13 77.5(3) . . . . no
C16 Ti1 C14 C15 -36.7(2) . . . . no
C20 Ti1 C14 C13 -116.6(4) . . . . no
C20 Ti1 C14 C15 129.2(2) . . . . no
C21 Ti1 C14 C13 -85.5(4) . . . . no
C21 Ti1 C14 C15 160.3(3) . . . . no
C22 Ti1 C14 C13 -57.8(4) . . . . no
C22 Ti1 C14 C15 -171.9(2) . . . . no
C23 Ti1 C14 C13 -67.1(4) . . . . no
C23 Ti1 C14 C15 178.7(2) . . . . no
C24 Ti1 C14 C13 -114.1(4) . . . . no
C24 Ti1 C14 C15 131.7(3) . . . . no
Cu1 Ti1 C15 C14 -173.1(2) . . . . no
Cu1 Ti1 C15 C16 70.2(2) . . . . no
C1 Ti1 C15 C14 -134.8(3) . . . . no
C1 Ti1 C15 C16 108.5(2) . . . . no
C6 Ti1 C15 C14 144.6(2) . . . . no
C6 Ti1 C15 C16 27.9(2) . . . . no
C12 Ti1 C15 C14 79.9(2) . . . . no
C12 Ti1 C15 C16 -36.9(2) . . . . no
C13 Ti1 C15 C14 38.3(2) . . . . no
C13 Ti1 C15 C16 -78.4(2) . . . . no
C14 Ti1 C15 C16 -116.7(3) . . . . no
C16 Ti1 C15 C14 116.7(3) . . . . no
C20 Ti1 C15 C14 -59.4(3) . . . . no
C20 Ti1 C15 C16 -176.1(2) . . . . no
C21 Ti1 C15 C14 -21.2(3) . . . . no
C21 Ti1 C15 C16 -137.9(2) . . . . no
C22 Ti1 C15 C14 11.4(3) . . . . no
C22 Ti1 C15 C16 -105.3(3) . . . . no
C24 Ti1 C15 C14 -85.7(3) . . . . no
C24 Ti1 C15 C16 157.6(2) . . . . no
Cu1 Ti1 C16 C12 132.9(2) . . . . no
Cu1 Ti1 C16 C15 -110.2(2) . . . . no
C1 Ti1 C16 C12 176.6(3) . . . . no
C1 Ti1 C16 C15 -66.5(2) . . . . no
C6 Ti1 C16 C12 88.8(3) . . . . no
C6 Ti1 C16 C15 -154.2(2) . . . . no
C12 Ti1 C16 C15 117.0(3) . . . . no
C13 Ti1 C16 C12 -38.6(3) . . . . no
C13 Ti1 C16 C15 78.4(3) . . . . no
C14 Ti1 C16 C12 -80.1(3) . . . . no
C14 Ti1 C16 C15 36.9(2) . . . . no
C15 Ti1 C16 C12 -117.0(3) . . . . no
C20 Ti1 C16 C12 -109.8(3) . . . . no
C20 Ti1 C16 C15 7.2(4) . . . . no
C21 Ti1 C16 C12 -56.0(4) . . . . no
C21 Ti1 C16 C15 61.0(3) . . . . no
C22 Ti1 C16 C12 -6.3(4) . . . . no
C22 Ti1 C16 C15 110.7(3) . . . . no
C23 Ti1 C16 C12 45.8(4) . . . . no
C23 Ti1 C16 C15 162.8(3) . . . . no
Cu1 Ti1 C20 Si4 75.9(3) . . . . no
Cu1 Ti1 C20 C21 -159.8(3) . . . . no
Cu1 Ti1 C20 C24 -46.7(3) . . . . no
C1 Ti1 C20 Si4 38.7(3) . . . . no
C1 Ti1 C20 C21 163.0(4) . . . . no
C1 Ti1 C20 C24 -83.9(3) . . . . no
C6 Ti1 C20 Si4 121.3(3) . . . . no
C6 Ti1 C20 C21 -114.4(4) . . . . no
C6 Ti1 C20 C24 -1.3(3) . . . . no
C12 Ti1 C20 Si4 -102.2(4) . . . . no
C12 Ti1 C20 C21 22.1(5) . . . . no
C12 Ti1 C20 C24 135.2(3) . . . . no
C13 Ti1 C20 Si4 -93.5(3) . . . . no
C13 Ti1 C20 C21 30.8(4) . . . . no
C13 Ti1 C20 C24 143.9(3) . . . . no
C14 Ti1 C20 Si4 -60.7(3) . . . . no
C14 Ti1 C20 C21 63.6(4) . . . . no
C14 Ti1 C20 C24 176.7(3) . . . . no
C15 Ti1 C20 Si4 -31.3(3) . . . . no
C15 Ti1 C20 C21 93.0(4) . . . . no
C15 Ti1 C20 C24 -153.9(3) . . . . no
C16 Ti1 C20 Si4 -35.9(4) . . . . no
C16 Ti1 C20 C21 88.5(4) . . . . no
C16 Ti1 C20 C24 -158.4(3) . . . . no
C21 Ti1 C20 Si4 -124.3(5) . . . . no
C21 Ti1 C20 C24 113.1(5) . . . . no
C22 Ti1 C20 Si4 -160.8(4) . . . . no
C22 Ti1 C20 C21 -36.5(4) . . . . no
C22 Ti1 C20 C24 76.6(3) . . . . no
C23 Ti1 C20 Si4 158.3(3) . . . . no
C23 Ti1 C20 C21 -77.4(4) . . . . no
C23 Ti1 C20 C24 35.7(3) . . . . no
C24 Ti1 C20 Si4 122.6(4) . . . . no
C24 Ti1 C20 C21 -113.1(5) . . . . no
Cu1 Ti1 C21 C20 30.4(5) . . . . no
Cu1 Ti1 C21 C22 -87.1(3) . . . . no
C1 Ti1 C21 C20 -19.1(4) . . . . no
C1 Ti1 C21 C22 -136.6(3) . . . . no
C6 Ti1 C21 C20 94.1(4) . . . . no
C6 Ti1 C21 C22 -23.4(4) . . . . no
C12 Ti1 C21 C20 -166.3(3) . . . . no
C12 Ti1 C21 C22 76.2(3) . . . . no
C13 Ti1 C21 C20 -150.7(4) . . . . no
C13 Ti1 C21 C22 91.8(3) . . . . no
C14 Ti1 C21 C20 -115.5(4) . . . . no
C14 Ti1 C21 C22 127.0(3) . . . . no
C15 Ti1 C21 C20 -103.6(3) . . . . no
C15 Ti1 C21 C22 138.9(3) . . . . no
C16 Ti1 C21 C20 -136.0(3) . . . . no
C16 Ti1 C21 C22 106.5(4) . . . . no
C20 Ti1 C21 C22 -117.5(5) . . . . no
C22 Ti1 C21 C20 117.5(5) . . . . no
C23 Ti1 C21 C20 79.7(4) . . . . no
C23 Ti1 C21 C22 -37.8(3) . . . . no
C24 Ti1 C21 C20 38.9(3) . . . . no
C24 Ti1 C21 C22 -78.6(3) . . . . no
Cu1 Ti1 C22 C21 125.3(3) . . . . no
Cu1 Ti1 C22 C23 10.7(4) . . . . no
C1 Ti1 C22 C21 66.2(4) . . . . no
C1 Ti1 C22 C23 -48.5(4) . . . . no
C6 Ti1 C22 C21 162.5(3) . . . . no
C6 Ti1 C22 C23 47.9(3) . . . . no
C12 Ti1 C22 C21 -113.2(3) . . . . no
C12 Ti1 C22 C23 132.1(3) . . . . no
C13 Ti1 C22 C21 -82.7(3) . . . . no
C13 Ti1 C22 C23 162.6(3) . . . . no
C14 Ti1 C22 C21 -53.7(3) . . . . no
C14 Ti1 C22 C23 -168.4(3) . . . . no
C15 Ti1 C22 C21 -60.3(4) . . . . no
C15 Ti1 C22 C23 -175.0(3) . . . . no
C16 Ti1 C22 C21 -109.6(3) . . . . no
C16 Ti1 C22 C23 135.7(3) . . . . no
C20 Ti1 C22 C21 36.4(3) . . . . no
C20 Ti1 C22 C23 -78.3(3) . . . . no
C21 Ti1 C22 C23 -114.7(4) . . . . no
C23 Ti1 C22 C21 114.7(4) . . . . no
C24 Ti1 C22 C21 77.8(3) . . . . no
C24 Ti1 C22 C23 -36.9(3) . . . . no
Cu1 Ti1 C23 C22 -171.5(3) . . . . no
Cu1 Ti1 C23 C24 72.6(2) . . . . no
C1 Ti1 C23 C22 147.5(3) . . . . no
C1 Ti1 C23 C24 31.6(3) . . . . no
C6 Ti1 C23 C22 -131.0(3) . . . . no
C6 Ti1 C23 C24 113.1(3) . . . . no
C12 Ti1 C23 C22 -58.4(3) . . . . no
C12 Ti1 C23 C24 -174.3(2) . . . . no
C13 Ti1 C23 C22 -19.2(4) . . . . no
C13 Ti1 C23 C24 -135.1(3) . . . . no
C14 Ti1 C23 C22 16.3(4) . . . . no
C14 Ti1 C23 C24 -99.6(3) . . . . no
C16 Ti1 C23 C22 -86.8(4) . . . . no
C16 Ti1 C23 C24 157.3(3) . . . . no
C20 Ti1 C23 C22 79.4(3) . . . . no
C20 Ti1 C23 C24 -36.5(2) . . . . no
C21 Ti1 C23 C22 38.1(3) . . . . no
C21 Ti1 C23 C24 -77.8(3) . . . . no
C22 Ti1 C23 C24 -115.9(4) . . . . no
C24 Ti1 C23 C22 115.9(4) . . . . no
Cu1 Ti1 C24 C20 135.7(3) . . . . no
Cu1 Ti1 C24 C23 -106.3(2) . . . . no
C1 Ti1 C24 C20 91.7(3) . . . . no
C1 Ti1 C24 C23 -150.4(3) . . . . no
C6 Ti1 C24 C20 179.0(3) . . . . no
C6 Ti1 C24 C23 -63.1(3) . . . . no
C12 Ti1 C24 C20 -106.5(4) . . . . no
C12 Ti1 C24 C23 11.4(5) . . . . no
C13 Ti1 C24 C20 -52.3(4) . . . . no
C13 Ti1 C24 C23 65.6(4) . . . . no
C14 Ti1 C24 C20 -4.3(4) . . . . no
C14 Ti1 C24 C23 113.6(3) . . . . no
C15 Ti1 C24 C20 44.1(4) . . . . no
C15 Ti1 C24 C23 162.1(3) . . . . no
C20 Ti1 C24 C23 117.9(4) . . . . no
C21 Ti1 C24 C20 -38.7(3) . . . . no
C21 Ti1 C24 C23 79.2(3) . . . . no
C22 Ti1 C24 C20 -80.5(3) . . . . no
C22 Ti1 C24 C23 37.4(3) . . . . no
C23 Ti1 C24 C20 -117.9(4) . . . . no
O2 S1 O1 Cu1 71.0(5) . . . . no
O3 S1 O1 Cu1 -68.7(6) . . . . no
C11 S1 O1 Cu1 179.6(5) . . . . no
O1 S1 C11 F1 -178.1(6) . . . . no
O1 S1 C11 F2 -57.3(7) . . . . no
O1 S1 C11 F3 63.2(4) . . . . no
O2 S1 C11 F1 -60.9(7) . . . . no
O2 S1 C11 F2 60.0(6) . . . . no
O2 S1 C11 F3 -179.6(3) . . . . no
O3 S1 C11 F1 62.5(7) . . . . no
O3 S1 C11 F2 -176.7(6) . . . . no
O3 S1 C11 F3 -56.2(4) . . . . no
C3 Si1 C2 Cu1 32.3(4) . . . . no
C3 Si1 C2 C1 -120.6(11) . . . . no
C4 Si1 C2 Cu1 -90.9(4) . . . . no
C4 Si1 C2 C1 116.1(11) . . . . no
C5 Si1 C2 Cu1 152.3(4) . . . . no
C5 Si1 C2 C1 -0.6(12) . . . . no
C8 Si2 C7 Cu1 170.2(4) . . . . no
C8 Si2 C7 C6 -1.9(14) . . . . no
C9 Si2 C7 Cu1 -70.4(4) . . . . no
C9 Si2 C7 C6 117.6(13) . . . . no
C10 Si2 C7 Cu1 52.9(6) . . . . no
C10 Si2 C7 C6 -119.2(13) . . . . no
C17 Si3 C12 Ti1 151.0(4) . . . . no
C17 Si3 C12 C13 57.3(7) . . . . no
C17 Si3 C12 C16 -112.1(6) . . . . no
C18 Si3 C12 Ti1 33.7(3) . . . . no
C18 Si3 C12 C13 -60.0(6) . . . . no
C18 Si3 C12 C16 130.5(5) . . . . no
C19 Si3 C12 Ti1 -89.7(4) . . . . no
C19 Si3 C12 C13 176.6(6) . . . . no
C19 Si3 C12 C16 7.1(6) . . . . no
C25 Si4 C20 Ti1 155.8(3) . . . . no
C25 Si4 C20 C21 60.5(7) . . . . no
C25 Si4 C20 C24 -109.9(6) . . . . no
C26 Si4 C20 Ti1 37.2(4) . . . . no
C26 Si4 C20 C21 -58.1(7) . . . . no
C26 Si4 C20 C24 131.5(5) . . . . no
C27 Si4 C20 Ti1 -87.2(4) . . . . no
C27 Si4 C20 C21 177.6(6) . . . . no
C27 Si4 C20 C24 7.2(7) . . . . no
Cu1 C1 C2 Si1 158.9(11) . . . . no
Cu1 C6 C7 Si2 173.8(13) . . . . no
Ti1 C12 C13 C14 64.0(4) . . . . no
Si3 C12 C13 Ti1 124.6(5) . . . . no
Si3 C12 C13 C14 -171.5(5) . . . . no
C16 C12 C13 Ti1 -64.0(4) . . . . no
C16 C12 C13 C14 0.0(9) . . . . no
Ti1 C12 C16 C15 -64.1(4) . . . . no
Si3 C12 C16 Ti1 -125.6(4) . . . . no
Si3 C12 C16 C15 170.3(4) . . . . no
C13 C12 C16 Ti1 63.2(4) . . . . no
C13 C12 C16 C15 -0.9(6) . . . . no
Ti1 C13 C14 C15 66.6(4) . . . . no
C12 C13 C14 Ti1 -65.6(4) . . . . no
C12 C13 C14 C15 1.0(7) . . . . no
Ti1 C14 C15 C16 64.5(4) . . . . no
C13 C14 C15 Ti1 -66.1(5) . . . . no
C13 C14 C15 C16 -1.5(7) . . . . no
Ti1 C15 C16 C12 64.9(4) . . . . no
C14 C15 C16 Ti1 -63.4(4) . . . . no
C14 C15 C16 C12 1.5(6) . . . . no
Ti1 C20 C21 C22 63.9(5) . . . . no
Si4 C20 C21 Ti1 123.6(5) . . . . no
Si4 C20 C21 C22 -172.4(5) . . . . no
C24 C20 C21 Ti1 -64.3(4) . . . . no
C24 C20 C21 C22 -0.3(7) . . . . no
Ti1 C20 C24 C23 -64.7(4) . . . . no
Si4 C20 C24 Ti1 -123.6(5) . . . . no
Si4 C20 C24 C23 171.7(5) . . . . no
C21 C20 C24 Ti1 64.1(4) . . . . no
C21 C20 C24 C23 -0.6(7) . . . . no
Ti1 C21 C22 C23 66.1(5) . . . . no
C20 C21 C22 Ti1 -65.1(5) . . . . no
C20 C21 C22 C23 1.1(8) . . . . no
Ti1 C22 C23 C24 64.2(5) . . . . no
C21 C22 C23 Ti1 -65.6(5) . . . . no
C21 C22 C23 C24 -1.4(8) . . . . no
Ti1 C23 C24 C20 64.9(4) . . . . no
C22 C23 C24 Ti1 -63.7(5) . . . . no
C22 C23 C24 C20 1.2(7) . . . . no
